data_4071152
loop_
_publ_author_name
'Han, Fu-Bin'
'Zhang, Yu-Liang'
'Sun, Xiu-Li'
'Li, Bao-Guo'
'Guo, Yang-Hui'
'Tang, Yong'

_publ_section_title
;
 Synthesis and Characterization of Pyrrole-imine [N&#x2212;NP] Nickel(II)
 and Palladium(II) Complexes and Their Applications to Norbornene
 Polymerization
;
_journal_issue 8
_journal_name_full Organometallics
_journal_page_first 1924
_journal_paper_doi 10.1021/om701297k
_journal_volume 27
_journal_year 2008
_chemical_absolute_configuration ad
_chemical_formula_sum 'C23 H18 Br N2 Ni P'
_chemical_formula_weight 491.98
_chemical_name_systematic
; 
 ? 
;
_space_group_IT_number 33
_symmetry_cell_setting orthorhombic
_symmetry_space_group_name_Hall 'P 2c -2n'
_symmetry_space_group_name_H-M 'P n a 21'
_atom_sites_solution_hydrogens geom
_atom_sites_solution_primary direct
_atom_sites_solution_secondary difmap
_audit_creation_method SHELXL-97
_cell_angle_alpha 90.00
_cell_angle_beta 90.00
_cell_angle_gamma 90.00
_cell_formula_units_Z 4
_cell_length_a 18.8941(17)
_cell_length_b 8.8776(8)
_cell_length_c 11.9195(11)
_cell_measurement_reflns_used 2622
_cell_measurement_temperature 293(2)
_cell_measurement_theta_max 45.864
_cell_measurement_theta_min 5.070
_cell_volume 1999.3(3)
_computing_cell_refinement 'Bruker SMART'
_computing_data_collection 'Bruker SMART'
_computing_data_reduction 'Bruker SHELXTL'
_computing_molecular_graphics 'Bruker SHELXTL'
_computing_publication_material 'Bruker SHELXTL'
_computing_structure_refinement 'SHELXL-97 (Sheldrick, 1997)'
_computing_structure_solution 'SHELXS-97 (Sheldrick, 1990)'
_diffrn_ambient_temperature 293(2)
_diffrn_measured_fraction_theta_full 0.999
_diffrn_measured_fraction_theta_max 0.999
_diffrn_measurement_device_type 'CCD area detector'
_diffrn_measurement_method 'phi and omega scans'
_diffrn_radiation_monochromator graphite
_diffrn_radiation_source 'fine-focus sealed tube'
_diffrn_radiation_type MoK\a
_diffrn_radiation_wavelength 0.71073
_diffrn_reflns_av_R_equivalents 0.0824
_diffrn_reflns_av_sigmaI/netI 0.0843
_diffrn_reflns_limit_h_max 22
_diffrn_reflns_limit_h_min -23
_diffrn_reflns_limit_k_max 10
_diffrn_reflns_limit_k_min -7
_diffrn_reflns_limit_l_max 14
_diffrn_reflns_limit_l_min -14
_diffrn_reflns_number 10491
_diffrn_reflns_theta_full 25.99
_diffrn_reflns_theta_max 25.99
_diffrn_reflns_theta_min 2.16
_exptl_absorpt_coefficient_mu 3.060
_exptl_absorpt_correction_T_max 1.00000
_exptl_absorpt_correction_T_min 0.77672
_exptl_absorpt_correction_type empirical
_exptl_crystal_colour red
_exptl_crystal_density_diffrn 1.634
_exptl_crystal_density_method 'not measured'
_exptl_crystal_description prismatic
_exptl_crystal_F_000 992
_exptl_crystal_size_max 0.316
_exptl_crystal_size_mid 0.127
_exptl_crystal_size_min 0.065
_refine_diff_density_max 1.814
_refine_diff_density_min -1.914
_refine_diff_density_rms 0.204
_refine_ls_abs_structure_details 'Flack H D (1983), Acta Cryst. A39, 876-881'
_refine_ls_abs_structure_Flack 0.00(5)
_refine_ls_extinction_method none
_refine_ls_goodness_of_fit_ref 1.069
_refine_ls_hydrogen_treatment constr
_refine_ls_matrix_type full
_refine_ls_number_parameters 254
_refine_ls_number_reflns 3843
_refine_ls_number_restraints 1
_refine_ls_restrained_S_all 1.069
_refine_ls_R_factor_all 0.0886
_refine_ls_R_factor_gt 0.0777
_refine_ls_shift/su_max 0.000
_refine_ls_shift/su_mean 0.000
_refine_ls_structure_factor_coef Fsqd
_refine_ls_weighting_details 'calc w=1/[\s^2^(Fo^2^)+(0.1670P)^2^+0.0000P] where P=(Fo^2^+2Fc^2^)/3'
_refine_ls_weighting_scheme calc
_refine_ls_wR_factor_gt 0.2321
_refine_ls_wR_factor_ref 0.2415
_reflns_number_gt 3240
_reflns_number_total 3843
_reflns_threshold_expression >2sigma(I)
_cod_data_source_file om701297k-file002.cif
_cod_data_source_block cd2728
_cod_depositor_comments
;
The following automatic conversions were performed:

'_symmetry_cell_setting' value 'Orthorhombic' changed to
'orthorhombic' according to
/home/saulius/struct/CIF-dictionaries/cif_core.dic dictionary named
'cif_core.dic' version 2.4.1 from 2010-06-29.

Automatic conversion script
Id: cif_fix_values 1715 2011-07-08 13:25:40Z adriana 
;
_cod_original_sg_symbol_H-M Pna2(1)
_cod_database_code 4071152

loop_
_symmetry_equiv_pos_as_xyz
'x, y, z'
'-x, -y, z+1/2'
'x+1/2, -y+1/2, z'
'-x+1/2, y+1/2, z+1/2'

loop_
_atom_site_label
_atom_site_type_symbol
_atom_site_fract_x
_atom_site_fract_y
_atom_site_fract_z
_atom_site_U_iso_or_equiv
_atom_site_adp_type
_atom_site_occupancy
_atom_site_symmetry_multiplicity
_atom_site_calc_flag
_atom_site_refinement_flags
Ni Ni 0.89466(5) 0.20641(10) 0.15504(10) 0.0215(3) Uani 1 1 d .
Br Br 0.77943(7) 0.15220(18) 0.15032(16) 0.0695(5) Uani 1 1 d .
P1 P 0.91298(11) 0.0780(2) 0.3052(2) 0.0217(5) Uani 1 1 d .
N1 N 0.8955(5) 0.3358(10) 0.0298(7) 0.0324(18) Uani 1 1 d .
N2 N 0.9924(3) 0.2413(7) 0.1506(8) 0.0230(13) Uani 1 1 d .
C1 C 0.8471(6) 0.4005(12) -0.0434(9) 0.039(2) Uani 1 1 d .
H1 H 0.7985 0.3844 -0.0450 0.047 Uiso 1 1 calc R
C2 C 0.8867(7) 0.4963(16) -0.1153(12) 0.054(3) Uani 1 1 d .
H2 H 0.8682 0.5531 -0.1739 0.065 Uiso 1 1 calc R
C3 C 0.9575(7) 0.4916(12) -0.0841(10) 0.043(3) Uani 1 1 d .
H3 H 0.9943 0.5461 -0.1162 0.052 Uiso 1 1 calc R
C4 C 0.9628(5) 0.3896(11) 0.0044(8) 0.031(2) Uani 1 1 d .
C5 C 1.0150(5) 0.3352(11) 0.0755(9) 0.032(2) Uani 1 1 d .
H5 H 1.0622 0.3638 0.0698 0.039 Uiso 1 1 calc R
C6 C 1.0427(5) 0.1639(10) 0.2261(8) 0.0255(19) Uani 1 1 d .
C7 C 1.1127(5) 0.1663(11) 0.2150(9) 0.030(2) Uani 1 1 d .
H7 H 1.1337 0.2199 0.1568 0.037 Uiso 1 1 calc R
C8 C 1.1537(5) 0.0879(13) 0.2911(11) 0.043(3) Uani 1 1 d .
H8 H 1.2027 0.0940 0.2859 0.051 Uiso 1 1 calc R
C9 C 1.1236(6) -0.0004(13) 0.3759(11) 0.043(3) Uani 1 1 d .
H9 H 1.1519 -0.0527 0.4265 0.052 Uiso 1 1 calc R
C10 C 1.0504(5) -0.0076(11) 0.3824(9) 0.032(2) Uani 1 1 d .
H10 H 1.0289 -0.0685 0.4360 0.038 Uiso 1 1 calc R
C11 C 1.0097(4) 0.0748(10) 0.3099(8) 0.0254(18) Uani 1 1 d .
C12 C 0.8785(6) 0.1588(10) 0.4353(8) 0.026(2) Uani 1 1 d .
C13 C 0.9254(8) 0.2035(15) 0.5182(10) 0.051(3) Uani 1 1 d .
H13 H 0.9738 0.1883 0.5098 0.061 Uiso 1 1 calc R
C14 C 0.8976(8) 0.2741(16) 0.6179(12) 0.060(4) Uani 1 1 d .
H14 H 0.9276 0.3130 0.6726 0.072 Uiso 1 1 calc R
C15 C 0.8250(8) 0.2819(15) 0.6296(11) 0.060(4) Uani 1 1 d .
H15 H 0.8061 0.3166 0.6967 0.071 Uiso 1 1 calc R
C16 C 0.7821(8) 0.2415(18) 0.5484(12) 0.062(4) Uani 1 1 d .
H16 H 0.7334 0.2496 0.5571 0.074 Uiso 1 1 calc R
C17 C 0.8113(7) 0.1858(16) 0.4482(12) 0.054(3) Uani 1 1 d .
H17 H 0.7811 0.1674 0.3881 0.064 Uiso 1 1 calc R
C18 C 0.8857(4) -0.1165(10) 0.3039(8) 0.0248(17) Uani 1 1 d .
C19 C 0.8518(6) -0.1851(12) 0.3910(9) 0.035(2) Uani 1 1 d .
H19 H 0.8410 -0.1296 0.4550 0.042 Uiso 1 1 calc R
C20 C 0.8327(6) -0.3391(12) 0.3862(14) 0.051(3) Uani 1 1 d .
H20 H 0.8097 -0.3859 0.4457 0.061 Uiso 1 1 calc R
C21 C 0.8497(6) -0.4178(12) 0.2885(12) 0.048(3) Uani 1 1 d .
H21 H 0.8376 -0.5190 0.2827 0.057 Uiso 1 1 calc R
C22 C 0.8848(6) -0.3473(14) 0.1992(11) 0.046(3) Uani 1 1 d .
H22 H 0.8956 -0.4002 0.1341 0.055 Uiso 1 1 calc R
C23 C 0.9020(7) -0.2036(14) 0.2100(12) 0.048(3) Uani 1 1 d .
H23 H 0.9264 -0.1579 0.1514 0.058 Uiso 1 1 calc R

loop_
_atom_site_aniso_label
_atom_site_aniso_U_11
_atom_site_aniso_U_22
_atom_site_aniso_U_33
_atom_site_aniso_U_23
_atom_site_aniso_U_13
_atom_site_aniso_U_12
Ni 0.0200(5) 0.0201(5) 0.0245(5) -0.0006(5) -0.0003(6) 0.0010(4)
Br 0.0487(7) 0.0860(10) 0.0738(9) -0.0031(11) -0.0036(9) 0.0026(6)
P1 0.0192(9) 0.0205(10) 0.0253(10) 0.0010(9) 0.0030(9) -0.0002(8)
N1 0.040(5) 0.032(4) 0.025(4) -0.002(3) -0.008(4) 0.002(4)
N2 0.024(3) 0.018(3) 0.026(3) 0.010(4) -0.005(4) 0.000(2)
C1 0.054(6) 0.035(5) 0.029(5) 0.006(4) -0.013(5) 0.013(5)
C2 0.062(9) 0.049(7) 0.051(7) 0.028(6) -0.017(6) -0.001(6)
C3 0.059(7) 0.030(5) 0.042(6) 0.014(5) 0.009(5) -0.003(5)
C4 0.040(5) 0.028(5) 0.025(4) 0.009(4) -0.001(4) -0.003(4)
C5 0.033(5) 0.026(4) 0.038(5) 0.000(4) 0.006(4) -0.007(4)
C6 0.027(5) 0.018(4) 0.032(5) 0.000(4) -0.007(4) -0.001(3)
C7 0.024(5) 0.027(5) 0.040(6) 0.002(4) 0.001(4) -0.008(4)
C8 0.027(5) 0.040(6) 0.060(7) 0.002(5) -0.004(5) -0.005(4)
C9 0.030(5) 0.037(6) 0.062(7) 0.015(5) -0.016(5) 0.001(5)
C10 0.025(5) 0.028(5) 0.042(6) 0.006(4) 0.000(4) -0.001(4)
C11 0.023(4) 0.025(4) 0.029(4) 0.000(4) 0.006(4) 0.001(3)
C12 0.042(6) 0.015(4) 0.021(4) 0.003(3) -0.003(4) -0.004(4)
C13 0.064(8) 0.060(8) 0.029(6) -0.007(5) 0.001(6) -0.017(6)
C14 0.077(10) 0.058(9) 0.046(8) -0.016(6) -0.005(6) -0.005(7)
C15 0.083(9) 0.059(8) 0.037(8) -0.011(6) 0.017(6) 0.021(7)
C16 0.058(9) 0.070(9) 0.057(8) -0.018(8) 0.018(7) 0.005(7)
C17 0.049(8) 0.066(8) 0.047(7) -0.024(6) 0.013(6) -0.006(6)
C18 0.024(4) 0.019(4) 0.031(4) 0.000(4) 0.000(4) -0.005(3)
C19 0.037(5) 0.028(5) 0.040(6) 0.000(4) 0.011(5) -0.007(4)
C20 0.039(7) 0.026(5) 0.088(11) 0.009(6) 0.004(6) -0.011(5)
C21 0.051(6) 0.021(5) 0.071(9) -0.008(5) -0.007(6) -0.010(5)
C22 0.040(6) 0.041(6) 0.057(7) -0.019(5) 0.006(5) 0.008(5)
C23 0.047(7) 0.047(7) 0.051(7) -0.009(5) 0.027(6) -0.015(5)

loop_
_atom_type_symbol
_atom_type_description
_atom_type_scat_dispersion_real
_atom_type_scat_dispersion_imag
_atom_type_scat_source
C C 0.0033 0.0016 'International Tables Vol C Tables 4.2.6.8 and 6.1.1.4'
H H 0.0000 0.0000 'International Tables Vol C Tables 4.2.6.8 and 6.1.1.4'
N N 0.0061 0.0033 'International Tables Vol C Tables 4.2.6.8 and 6.1.1.4'
P P 0.1023 0.0942 'International Tables Vol C Tables 4.2.6.8 and 6.1.1.4'
Ni Ni 0.3393 1.1124 'International Tables Vol C Tables 4.2.6.8 and 6.1.1.4'
Br Br -0.2901 2.4595 'International Tables Vol C Tables 4.2.6.8 and 6.1.1.4'

loop_
_geom_angle_atom_site_label_1
_geom_angle_atom_site_label_2
_geom_angle_atom_site_label_3
_geom_angle
N2 Ni N1 82.4(4)
N2 Ni P1 87.3(3)
N1 Ni P1 169.0(3)
N2 Ni Br 175.7(3)
N1 Ni Br 96.9(3)
P1 Ni Br 93.65(8)
C18 P1 C11 105.8(4)
C18 P1 C12 106.3(4)
C11 P1 C12 109.7(4)
C18 P1 Ni 117.1(3)
C11 P1 Ni 101.2(3)
C12 P1 Ni 116.1(3)
C1 N1 C4 108.8(9)
C1 N1 Ni 138.1(8)
C4 N1 Ni 112.9(6)
C5 N2 C6 120.6(8)
C5 N2 Ni 116.8(7)
C6 N2 Ni 122.6(6)
N1 C1 C2 106.3(10)
N1 C1 H1 126.9
C2 C1 H1 126.9
C3 C2 C1 109.1(10)
C3 C2 H2 125.5
C1 C2 H2 125.5
C2 C3 C4 107.0(10)
C2 C3 H3 126.5
C4 C3 H3 126.5
C5 C4 N1 113.4(8)
C5 C4 C3 137.8(10)
N1 C4 C3 108.7(9)
N2 C5 C4 114.4(9)
N2 C5 H5 122.8
C4 C5 H5 122.8
C7 C6 C11 121.1(9)
C7 C6 N2 124.8(9)
C11 C6 N2 113.9(8)
C6 C7 C8 119.0(9)
C6 C7 H7 120.5
C8 C7 H7 120.5
C7 C8 C9 121.9(9)
C7 C8 H8 119.0
C9 C8 H8 119.0
C10 C9 C8 118.1(9)
C10 C9 H9 121.0
C8 C9 H9 121.0
C11 C10 C9 120.0(9)
C11 C10 H10 120.0
C9 C10 H10 120.0
C10 C11 C6 119.8(8)
C10 C11 P1 126.0(7)
C6 C11 P1 114.2(7)
C17 C12 C13 119.2(11)
C17 C12 P1 121.3(9)
C13 C12 P1 119.3(9)
C12 C13 C14 118.6(13)
C12 C13 H13 120.7
C14 C13 H13 120.7
C15 C14 C13 117.8(13)
C15 C14 H14 121.1
C13 C14 H14 121.1
C16 C15 C14 121.8(12)
C16 C15 H15 119.1
C14 C15 H15 119.1
C15 C16 C17 118.7(13)
C15 C16 H16 120.7
C17 C16 H16 120.7
C12 C17 C16 123.2(13)
C12 C17 H17 118.4
C16 C17 H17 118.4
C19 C18 C23 117.9(9)
C19 C18 P1 123.7(8)
C23 C18 P1 118.3(7)
C18 C19 C20 121.3(11)
C18 C19 H19 119.3
C20 C19 H19 119.3
C21 C20 C19 117.3(12)
C21 C20 H20 121.3
C19 C20 H20 121.3
C20 C21 C22 121.3(10)
C20 C21 H21 119.3
C22 C21 H21 119.3
C23 C22 C21 118.2(11)
C23 C22 H22 120.9
C21 C22 H22 120.9
C22 C23 C18 123.9(11)
C22 C23 H23 118.0
C18 C23 H23 118.0

loop_
_geom_bond_atom_site_label_1
_geom_bond_atom_site_label_2
_geom_bond_distance
Ni N2 1.874(6)
Ni N1 1.884(9)
Ni P1 2.150(3)
Ni Br 2.2304(16)
P1 C18 1.802(9)
P1 C11 1.829(8)
P1 C12 1.829(10)
N1 C1 1.388(13)
N1 C4 1.392(14)
N2 C5 1.295(13)
N2 C6 1.478(11)
C1 C2 1.420(17)
C1 H1 0.9300
C2 C3 1.389(18)
C2 H2 0.9300
C3 C4 1.394(14)
C3 H3 0.9300
C4 C5 1.387(14)
C5 H5 0.9300
C6 C7 1.329(14)
C6 C11 1.418(13)
C7 C8 1.381(16)
C7 H7 0.9300
C8 C9 1.400(17)
C8 H8 0.9300
C9 C10 1.387(15)
C9 H9 0.9300
C10 C11 1.369(13)
C10 H10 0.9300
C12 C17 1.300(18)
C12 C13 1.386(16)
C13 C14 1.442(19)
C13 H13 0.9300
C14 C15 1.38(2)
C14 H14 0.9300
C15 C16 1.31(2)
C15 H15 0.9300
C16 C17 1.406(18)
C16 H16 0.9300
C17 H17 0.9300
C18 C19 1.364(14)
C18 C23 1.394(16)
C19 C20 1.415(15)
C19 H19 0.9300
C20 C21 1.39(2)
C20 H20 0.9300
C21 C22 1.401(18)
C21 H21 0.9300
C22 C23 1.323(18)
C22 H22 0.9300
C23 H23 0.9300

loop_
_geom_torsion_atom_site_label_1
_geom_torsion_atom_site_label_2
_geom_torsion_atom_site_label_3
_geom_torsion_atom_site_label_4
_geom_torsion
N2 Ni P1 C18 -121.3(4)
N1 Ni P1 C18 -141.7(15)
Br Ni P1 C18 54.6(3)
N2 Ni P1 C11 -6.9(4)
N1 Ni P1 C11 -27.4(15)
Br Ni P1 C11 168.9(3)
N2 Ni P1 C12 111.7(4)
N1 Ni P1 C12 91.2(15)
Br Ni P1 C12 -72.5(4)
N2 Ni N1 C1 -178.1(11)
P1 Ni N1 C1 -157.5(11)
Br Ni N1 C1 6.1(11)
N2 Ni N1 C4 -2.1(7)
P1 Ni N1 C4 18(2)
Br Ni N1 C4 -177.9(7)
N1 Ni N2 C5 3.3(8)
P1 Ni N2 C5 -172.8(8)
Br Ni N2 C5 84(3)
N1 Ni N2 C6 -175.1(8)
P1 Ni N2 C6 8.8(7)
Br Ni N2 C6 -94(4)
C4 N1 C1 C2 0.1(13)
Ni N1 C1 C2 176.2(9)
N1 C1 C2 C3 -1.3(15)
C1 C2 C3 C4 2.0(15)
C1 N1 C4 C5 178.0(9)
Ni N1 C4 C5 0.8(11)
C1 N1 C4 C3 1.1(12)
Ni N1 C4 C3 -176.1(7)
C2 C3 C4 C5 -177.6(14)
C2 C3 C4 N1 -1.9(13)
C6 N2 C5 C4 174.7(8)
Ni N2 C5 C4 -3.7(12)
N1 C4 C5 N2 1.8(13)
C3 C4 C5 N2 177.4(12)
C5 N2 C6 C7 -9.5(15)
Ni N2 C6 C7 168.9(8)
C5 N2 C6 C11 174.8(9)
Ni N2 C6 C11 -6.8(11)
C11 C6 C7 C8 -4.1(15)
N2 C6 C7 C8 -179.5(9)
C6 C7 C8 C9 3.5(17)
C7 C8 C9 C10 -0.1(18)
C8 C9 C10 C11 -2.5(16)
C9 C10 C11 C6 1.9(15)
C9 C10 C11 P1 179.4(8)
C7 C6 C11 C10 1.5(14)
N2 C6 C11 C10 177.4(8)
C7 C6 C11 P1 -176.3(8)
N2 C6 C11 P1 -0.4(10)
C18 P1 C11 C10 -49.4(10)
C12 P1 C11 C10 64.8(9)
Ni P1 C11 C10 -172.0(8)
C18 P1 C11 C6 128.2(7)
C12 P1 C11 C6 -117.6(7)
Ni P1 C11 C6 5.6(7)
C18 P1 C12 C17 -72.4(11)
C11 P1 C12 C17 173.7(10)
Ni P1 C12 C17 59.8(11)
C18 P1 C12 C13 112.9(9)
C11 P1 C12 C13 -1.0(10)
Ni P1 C12 C13 -114.9(8)
C17 C12 C13 C14 2.1(17)
P1 C12 C13 C14 176.9(10)
C12 C13 C14 C15 5.3(19)
C13 C14 C15 C16 -7(2)
C14 C15 C16 C17 1(2)
C13 C12 C17 C16 -8(2)
P1 C12 C17 C16 177.1(11)
C15 C16 C17 C12 7(2)
C11 P1 C18 C19 111.1(9)
C12 P1 C18 C19 -5.4(10)
Ni P1 C18 C19 -137.1(8)
C11 P1 C18 C23 -66.8(10)
C12 P1 C18 C23 176.7(9)
Ni P1 C18 C23 45.0(10)
C23 C18 C19 C20 -0.9(16)
P1 C18 C19 C20 -178.9(9)
C18 C19 C20 C21 -0.2(17)
C19 C20 C21 C22 0.4(18)
C20 C21 C22 C23 1(2)
C21 C22 C23 C18 -2(2)
C19 C18 C23 C22 2(2)
P1 C18 C23 C22 -179.9(11)
